data_7242752
loop_
_publ_author_name
'Ruiz, Andr\'es Castro'
'Damodaran, Krishna K.'
'Suman, Sigridur G.'

_publ_section_title
;
 Towards a selective synthetic route for cobalt amino acid complexes and
 their application in ring opening polymerization of rac-lactide
;
_journal_issue 27
_journal_name_full 'RSC Advances'
_journal_page_first 16326
_journal_page_last 16338
_journal_paper_doi 10.1039/D1RA02909F
_journal_volume 11
_journal_year 2021
_chemical_formula_moiety 'C20 H16 Cl2 Co N4'
_chemical_formula_sum 'C20 H16 Cl2 Co N4'
_chemical_formula_weight 442.20
_space_group_crystal_system monoclinic
_space_group_IT_number 14
_space_group_name_Hall '-P 2ybc'
_space_group_name_H-M_alt 'P 1 21/c 1'
_atom_sites_solution_hydrogens geom
_atom_sites_solution_primary iterative
_audit_creation_date 2021-02-12
_audit_creation_method
;
Olex2 1.3
(compiled 2020.11.12 svn.r5f609507 for OlexSys, GUI svn.r6226)
;
_audit_update_record
;
2021-02-12 deposited with the CCDC.	2021-04-19 downloaded from the CCDC.
;
_cell_angle_alpha 90
_cell_angle_beta 97.479(4)
_cell_angle_gamma 90
_cell_formula_units_Z 4
_cell_length_a 8.3937(9)
_cell_length_b 14.4906(16)
_cell_length_c 15.5726(18)
_cell_measurement_reflns_used 9838
_cell_measurement_temperature 293(2)
_cell_measurement_theta_max 26.726
_cell_measurement_theta_min 2.978
_cell_volume 1878.0(4)
_computing_cell_refinement 'SAINT v8.37A (Bruker, 2015)'
_computing_data_reduction 'SAINT v8.37A (Bruker, 2015)'
_computing_molecular_graphics 'Olex2 1.3 (Dolomanov et al., 2009)'
_computing_publication_material 'Olex2 1.3 (Dolomanov et al., 2009)'
_computing_structure_refinement 'SHELXL 2018/3 (Sheldrick, 2015)'
_computing_structure_solution 'olex2.solve 1.3 (Bourhis et al., 2015)'
_diffrn_ambient_temperature 293.48
_diffrn_measured_fraction_theta_full 0.996
_diffrn_measured_fraction_theta_max 0.996
_diffrn_measurement_device_type 'Bruker APEX-II CCD'
_diffrn_measurement_method '\f and \w scans'
_diffrn_radiation_type MoK\a
_diffrn_radiation_wavelength 0.71073
_diffrn_reflns_av_R_equivalents 0.0611
_diffrn_reflns_av_unetI/netI 0.0335
_diffrn_reflns_Laue_measured_fraction_full 0.996
_diffrn_reflns_Laue_measured_fraction_max 0.996
_diffrn_reflns_limit_h_max 10
_diffrn_reflns_limit_h_min -10
_diffrn_reflns_limit_k_max 18
_diffrn_reflns_limit_k_min -18
_diffrn_reflns_limit_l_max 19
_diffrn_reflns_limit_l_min -18
_diffrn_reflns_number 37377
_diffrn_reflns_point_group_measured_fraction_full 0.996
_diffrn_reflns_point_group_measured_fraction_max 0.996
_diffrn_reflns_theta_full 25.242
_diffrn_reflns_theta_max 26.761
_diffrn_reflns_theta_min 2.978
_diffrn_source_current 30.0
_diffrn_source_power 1.5
_diffrn_source_voltage 50.0
_diffrn_standards_number 0
_exptl_absorpt_coefficient_mu 1.211
_exptl_absorpt_correction_T_max 0.7454
_exptl_absorpt_correction_T_min 0.6018
_exptl_absorpt_correction_type multi-scan
_exptl_absorpt_process_details
;
SADABS-2016/2 (Bruker,2016/2) was used for absorption correction.
wR2(int) was 0.0649 before and 0.0462 after correction.
The Ratio of minimum to maximum transmission is 0.8074.
The \l/2 correction factor is Not present.
;
_exptl_crystal_colour red
_exptl_crystal_colour_primary red
_exptl_crystal_density_diffrn 1.564
_exptl_crystal_description NEEDLE
_exptl_crystal_F_000 900
_exptl_crystal_size_max 0.45
_exptl_crystal_size_mid 0.11
_exptl_crystal_size_min 0.07
_refine_diff_density_max 0.448
_refine_diff_density_min -0.330
_refine_diff_density_rms 0.047
_refine_ls_extinction_method none
_refine_ls_goodness_of_fit_ref 1.017
_refine_ls_hydrogen_treatment constr
_refine_ls_matrix_type full
_refine_ls_number_parameters 244
_refine_ls_number_reflns 3982
_refine_ls_number_restraints 0
_refine_ls_restrained_S_all 1.017
_refine_ls_R_factor_all 0.0525
_refine_ls_R_factor_gt 0.0300
_refine_ls_shift/su_max 0.001
_refine_ls_shift/su_mean 0.000
_refine_ls_structure_factor_coef Fsqd
_refine_ls_weighting_details 'w=1/[\s^2^(Fo^2^)+(0.0429P)^2^+0.4266P] where P=(Fo^2^+2Fc^2^)/3'
_refine_ls_weighting_scheme calc
_refine_ls_wR_factor_gt 0.0747
_refine_ls_wR_factor_ref 0.0790
_reflns_Friedel_coverage 0.000
_reflns_number_gt 3144
_reflns_number_total 3982
_reflns_threshold_expression 'I > 2\s(I)'
_cod_data_source_file d1ra02909f2.cif
_cod_data_source_block mo_sgs_acr_1_145_0m_a
_cod_database_code 7242752
_shelx_shelxl_version_number 2018/3
_shelx_space_group_comment
;
The symmetry employed for this shelxl refinement is uniquely defined
by the following loop, which should always be used as a source of
symmetry information in preference to the above space-group names.
They are only intended as comments.
;
_shelx_estimated_absorpt_t_max 0.920
_shelx_estimated_absorpt_t_min 0.612
_olex2_refinement_description
;
1. Fixed Uiso
 At 1.2 times of:
  All C(H) groups
2.a Aromatic/amide H refined with riding coordinates:
 C1(H1), C2(H2), C3(H3), C8(H8), C7(H7), C4(H4), C9(H9), C10(H10), C12(H12),
 C13(H13), C14(H14), C17(H17), C18(H18), C19(H19), C20(H20), C11(H11)
;
_olex2_submission_special_instructions 'No special instructions were received'

loop_
_space_group_symop_operation_xyz
'x, y, z'
'-x, y+1/2, -z+1/2'
'-x, -y, -z'
'x, -y-1/2, z-1/2'

loop_
_atom_site_label
_atom_site_type_symbol
_atom_site_fract_x
_atom_site_fract_y
_atom_site_fract_z
_atom_site_U_iso_or_equiv
_atom_site_adp_type
_atom_site_occupancy
_atom_site_site_symmetry_order
_atom_site_calc_flag
_atom_site_refinement_flags_posn
_atom_site_refinement_flags_adp
_atom_site_refinement_flags_occupancy
_atom_site_disorder_assembly
_atom_site_disorder_group
Co1 Co 0.78277(3) 0.24310(2) 0.45568(2) 0.02805(8) Uani 1 1 d . . . . .
C1 C 0.9356(2) 0.34790(16) 0.31367(13) 0.0415(5) Uani 1 1 d . . . . .
H1 H 0.949867 0.288815 0.292632 0.050 Uiso 1 1 calc R U . . .
N1 N 0.85918(18) 0.35743(11) 0.38354(10) 0.0319(3) Uani 1 1 d . . . . .
Cl1 Cl 1.02331(6) 0.24213(4) 0.55993(4) 0.04691(15) Uani 1 1 d . . . . .
Cl2 Cl 0.86482(7) 0.12374(4) 0.36433(4) 0.05445(17) Uani 1 1 d . . . . .
C2 C 0.9940(2) 0.42176(18) 0.27166(13) 0.0487(6) Uani 1 1 d . . . . .
H2 H 1.047250 0.412714 0.223566 0.058 Uiso 1 1 calc R U . . .
N2 N 0.70920(19) 0.36709(11) 0.52171(10) 0.0332(4) Uani 1 1 d . . . . .
N3 N 0.54921(18) 0.23686(10) 0.37560(10) 0.0303(3) Uani 1 1 d . . . . .
C3 C 0.9720(3) 0.50867(18) 0.30220(16) 0.0532(6) Uani 1 1 d . . . . .
H3 H 1.011033 0.559723 0.275361 0.064 Uiso 1 1 calc R U . . .
C8 C 0.6470(3) 0.53013(18) 0.60301(16) 0.0574(7) Uani 1 1 d . . . . .
H8 H 0.625008 0.585087 0.629971 0.069 Uiso 1 1 calc R U . . .
C7 C 0.7224(3) 0.53141(15) 0.52957(15) 0.0476(6) Uani 1 1 d . . . . .
H7 H 0.752476 0.586980 0.506515 0.057 Uiso 1 1 calc R U . . .
C6 C 0.7526(2) 0.44818(13) 0.49063(12) 0.0332(4) Uani 1 1 d . . . . .
C5 C 0.8365(2) 0.44274(13) 0.41286(12) 0.0329(4) Uani 1 1 d . . . . .
N4 N 0.63842(17) 0.15538(11) 0.52463(9) 0.0301(3) Uani 1 1 d . . . . .
C4 C 0.8918(3) 0.51983(15) 0.37282(15) 0.0476(6) Uani 1 1 d . . . . .
H4 H 0.874650 0.578617 0.393735 0.057 Uiso 1 1 calc R U . . .
C9 C 0.6045(3) 0.4469(2) 0.63630(16) 0.0575(7) Uani 1 1 d . . . . .
H9 H 0.554740 0.444439 0.686242 0.069 Uiso 1 1 calc R U . . .
C10 C 0.6378(3) 0.36749(17) 0.59347(13) 0.0468(5) Uani 1 1 d . . . . .
H10 H 0.608978 0.311198 0.615669 0.056 Uiso 1 1 calc R U . . .
C12 C 0.3731(3) 0.25660(14) 0.24345(14) 0.0439(5) Uani 1 1 d . . . . .
H12 H 0.357111 0.278181 0.186739 0.053 Uiso 1 1 calc R U . . .
C13 C 0.2529(3) 0.21219(16) 0.27868(14) 0.0448(5) Uani 1 1 d . . . . .
H13 H 0.152700 0.204221 0.246283 0.054 Uiso 1 1 calc R U . . .
C14 C 0.2812(2) 0.17943(15) 0.36223(14) 0.0418(5) Uani 1 1 d . . . . .
H14 H 0.199993 0.150187 0.387265 0.050 Uiso 1 1 calc R U . . .
C15 C 0.4326(2) 0.19070(13) 0.40851(11) 0.0292(4) Uani 1 1 d . . . . .
C16 C 0.4812(2) 0.14704(13) 0.49401(11) 0.0295(4) Uani 1 1 d . . . . .
C17 C 0.3772(2) 0.09505(14) 0.53696(13) 0.0395(5) Uani 1 1 d . . . . .
H17 H 0.268619 0.091314 0.515681 0.047 Uiso 1 1 calc R U . . .
C18 C 0.4376(3) 0.04905(15) 0.61167(14) 0.0467(5) Uani 1 1 d . . . . .
H18 H 0.370261 0.013614 0.641361 0.056 Uiso 1 1 calc R U . . .
C19 C 0.5983(3) 0.05618(15) 0.64169(13) 0.0449(5) Uani 1 1 d . . . . .
H19 H 0.641593 0.024932 0.691481 0.054 Uiso 1 1 calc R U . . .
C20 C 0.6941(3) 0.11009(14) 0.59717(12) 0.0396(5) Uani 1 1 d . . . . .
H20 H 0.802544 0.115353 0.618378 0.048 Uiso 1 1 calc R U . . .
C11 C 0.5190(3) 0.26835(15) 0.29483(13) 0.0410(5) Uani 1 1 d . . . . .
H11 H 0.600119 0.299855 0.271752 0.049 Uiso 1 1 calc R U . . .

loop_
_atom_site_aniso_label
_atom_site_aniso_U_11
_atom_site_aniso_U_22
_atom_site_aniso_U_33
_atom_site_aniso_U_23
_atom_site_aniso_U_13
_atom_site_aniso_U_12
Co1 0.02655(13) 0.02861(14) 0.02950(13) -0.00246(10) 0.00559(9) -0.00465(10)
C1 0.0355(10) 0.0505(13) 0.0398(11) 0.0008(10) 0.0096(8) -0.0069(9)
N1 0.0300(8) 0.0332(9) 0.0326(8) -0.0006(7) 0.0043(6) -0.0062(7)
Cl1 0.0365(3) 0.0430(3) 0.0569(3) -0.0030(2) -0.0104(2) -0.0018(2)
Cl2 0.0492(3) 0.0462(3) 0.0740(4) -0.0281(3) 0.0310(3) -0.0149(2)
C2 0.0343(11) 0.0741(17) 0.0379(11) 0.0155(11) 0.0050(8) -0.0084(11)
N2 0.0348(8) 0.0332(9) 0.0318(8) -0.0028(7) 0.0050(6) 0.0008(7)
N3 0.0285(8) 0.0342(9) 0.0285(7) -0.0012(6) 0.0041(6) -0.0027(6)
C3 0.0410(12) 0.0579(15) 0.0597(15) 0.0290(12) 0.0025(10) -0.0107(11)
C8 0.0536(14) 0.0544(16) 0.0606(15) -0.0286(13) -0.0059(12) 0.0160(12)
C7 0.0498(13) 0.0348(11) 0.0543(13) -0.0120(10) -0.0082(10) 0.0052(10)
C6 0.0286(9) 0.0321(10) 0.0362(10) -0.0049(8) -0.0062(7) 0.0014(7)
C5 0.0273(9) 0.0324(10) 0.0361(10) 0.0035(8) -0.0065(7) -0.0040(8)
N4 0.0300(8) 0.0321(8) 0.0282(7) -0.0003(6) 0.0036(6) -0.0060(6)
C4 0.0464(13) 0.0336(11) 0.0597(14) 0.0112(10) -0.0051(10) -0.0067(9)
C9 0.0556(15) 0.0725(18) 0.0453(13) -0.0194(13) 0.0099(11) 0.0137(13)
C10 0.0530(13) 0.0494(14) 0.0405(11) -0.0050(10) 0.0156(10) 0.0023(11)
C12 0.0469(12) 0.0484(13) 0.0339(10) -0.0004(9) -0.0039(9) 0.0041(10)
C13 0.0350(11) 0.0449(12) 0.0505(12) -0.0072(10) -0.0101(9) 0.0046(9)
C14 0.0266(9) 0.0453(12) 0.0526(12) -0.0011(10) 0.0020(8) -0.0032(9)
C15 0.0260(9) 0.0293(10) 0.0328(9) -0.0043(7) 0.0056(7) 0.0005(7)
C16 0.0303(9) 0.0281(9) 0.0314(9) -0.0055(7) 0.0087(7) -0.0043(7)
C17 0.0361(10) 0.0423(12) 0.0427(10) -0.0063(9) 0.0149(8) -0.0108(9)
C18 0.0620(14) 0.0408(12) 0.0419(11) -0.0011(10) 0.0243(10) -0.0167(11)
C19 0.0626(14) 0.0396(12) 0.0324(10) 0.0060(9) 0.0063(9) -0.0074(10)
C20 0.0435(11) 0.0396(11) 0.0347(10) 0.0033(9) 0.0013(8) -0.0070(9)
C11 0.0415(11) 0.0486(13) 0.0324(10) 0.0029(9) 0.0035(8) -0.0052(9)

loop_
_atom_type_symbol
_atom_type_description
_atom_type_scat_dispersion_real
_atom_type_scat_dispersion_imag
_atom_type_scat_source
C C 0.0033 0.0016 'International Tables Vol C Tables 4.2.6.8 and 6.1.1.4'
Co Co 0.3494 0.9721 'International Tables Vol C Tables 4.2.6.8 and 6.1.1.4'
N N 0.0061 0.0033 'International Tables Vol C Tables 4.2.6.8 and 6.1.1.4'
Cl Cl 0.1484 0.1585 'International Tables Vol C Tables 4.2.6.8 and 6.1.1.4'
H H 0.0000 0.0000 'International Tables Vol C Tables 4.2.6.8 and 6.1.1.4'

loop_
_geom_angle_atom_site_label_1
_geom_angle_atom_site_label_2
_geom_angle_atom_site_label_3
_geom_angle
_geom_angle_site_symmetry_1
_geom_angle_site_symmetry_3
_geom_angle_publ_flag
N1 Co1 Cl1 94.33(4) . . ?
N1 Co1 Cl2 96.77(5) . . ?
N1 Co1 N2 74.65(6) . . ?
N1 Co1 N3 92.31(6) . . ?
Cl2 Co1 Cl1 96.60(2) . . ?
N2 Co1 Cl1 87.22(4) . . ?
N2 Co1 Cl2 170.89(5) . . ?
N3 Co1 Cl1 172.33(5) . . ?
N3 Co1 Cl2 86.40(4) . . ?
N3 Co1 N2 90.86(6) . . ?
N4 Co1 N1 161.61(6) . . ?
N4 Co1 Cl1 97.89(4) . . ?
N4 Co1 Cl2 95.42(5) . . ?
N4 Co1 N2 92.23(6) . . ?
N4 Co1 N3 74.75(6) . . ?
N1 C1 H1 118.6 . . ?
N1 C1 C2 122.9(2) . . ?
C2 C1 H1 118.6 . . ?
C1 N1 Co1 123.55(14) . . ?
C5 N1 Co1 117.93(13) . . ?
C5 N1 C1 118.42(17) . . ?
C1 C2 H2 120.7 . . ?
C3 C2 C1 118.6(2) . . ?
C3 C2 H2 120.7 . . ?
C6 N2 Co1 116.23(13) . . ?
C10 N2 Co1 125.39(15) . . ?
C10 N2 C6 118.13(18) . . ?
C15 N3 Co1 116.61(11) . . ?
C11 N3 Co1 124.87(14) . . ?
C11 N3 C15 118.25(16) . . ?
C2 C3 H3 120.3 . . ?
C2 C3 C4 119.3(2) . . ?
C4 C3 H3 120.3 . . ?
C7 C8 H8 120.2 . . ?
C7 C8 C9 119.6(2) . . ?
C9 C8 H8 120.2 . . ?
C8 C7 H7 120.6 . . ?
C8 C7 C6 118.7(2) . . ?
C6 C7 H7 120.6 . . ?
N2 C6 C7 122.1(2) . . ?
N2 C6 C5 115.44(17) . . ?
C7 C6 C5 122.5(2) . . ?
N1 C5 C6 115.58(17) . . ?
N1 C5 C4 121.2(2) . . ?
C4 C5 C6 123.2(2) . . ?
C16 N4 Co1 117.89(12) . . ?
C20 N4 Co1 123.86(13) . . ?
C20 N4 C16 118.23(16) . . ?
C3 C4 C5 119.5(2) . . ?
C3 C4 H4 120.2 . . ?
C5 C4 H4 120.2 . . ?
C8 C9 H9 121.0 . . ?
C10 C9 C8 118.1(2) . . ?
C10 C9 H9 121.0 . . ?
N2 C10 C9 123.4(2) . . ?
N2 C10 H10 118.3 . . ?
C9 C10 H10 118.3 . . ?
C13 C12 H12 121.0 . . ?
C13 C12 C11 118.0(2) . . ?
C11 C12 H12 121.0 . . ?
C12 C13 H13 120.2 . . ?
C12 C13 C14 119.69(18) . . ?
C14 C13 H13 120.2 . . ?
C13 C14 H14 120.5 . . ?
C13 C14 C15 119.0(2) . . ?
C15 C14 H14 120.5 . . ?
N3 C15 C14 121.69(17) . . ?
N3 C15 C16 115.28(15) . . ?
C14 C15 C16 122.87(17) . . ?
N4 C16 C15 114.91(16) . . ?
N4 C16 C17 121.71(17) . . ?
C17 C16 C15 123.20(16) . . ?
C16 C17 H17 120.5 . . ?
C18 C17 C16 118.92(19) . . ?
C18 C17 H17 120.5 . . ?
C17 C18 H18 120.4 . . ?
C19 C18 C17 119.2(2) . . ?
C19 C18 H18 120.4 . . ?
C18 C19 H19 120.5 . . ?
C20 C19 C18 119.03(19) . . ?
C20 C19 H19 120.5 . . ?
N4 C20 C19 122.87(19) . . ?
N4 C20 H20 118.6 . . ?
C19 C20 H20 118.6 . . ?
N3 C11 C12 123.4(2) . . ?
N3 C11 H11 118.3 . . ?
C12 C11 H11 118.3 . . ?

loop_
_geom_bond_atom_site_label_1
_geom_bond_atom_site_label_2
_geom_bond_distance
_geom_bond_site_symmetry_2
_geom_bond_publ_flag
Co1 N1 2.1461(16) . ?
Co1 Cl1 2.4206(5) . ?
Co1 Cl2 2.3968(6) . ?
Co1 N2 2.1982(16) . ?
Co1 N3 2.1841(15) . ?
Co1 N4 2.1390(15) . ?
C1 H1 0.9300 . ?
C1 N1 1.340(2) . ?
C1 C2 1.377(3) . ?
N1 C5 1.340(2) . ?
C2 H2 0.9300 . ?
C2 C3 1.367(3) . ?
N2 C6 1.339(2) . ?
N2 C10 1.335(3) . ?
N3 C15 1.341(2) . ?
N3 C11 1.331(2) . ?
C3 H3 0.9300 . ?
C3 C4 1.371(3) . ?
C8 H8 0.9300 . ?
C8 C7 1.377(3) . ?
C8 C9 1.378(4) . ?
C7 H7 0.9300 . ?
C7 C6 1.388(3) . ?
C6 C5 1.480(3) . ?
C5 C4 1.388(3) . ?
N4 C16 1.349(2) . ?
N4 C20 1.337(2) . ?
C4 H4 0.9300 . ?
C9 H9 0.9300 . ?
C9 C10 1.377(3) . ?
C10 H10 0.9300 . ?
C12 H12 0.9300 . ?
C12 C13 1.370(3) . ?
C12 C11 1.383(3) . ?
C13 H13 0.9300 . ?
C13 C14 1.376(3) . ?
C14 H14 0.9300 . ?
C14 C15 1.387(2) . ?
C15 C16 1.483(2) . ?
C16 C17 1.389(3) . ?
C17 H17 0.9300 . ?
C17 C18 1.379(3) . ?
C18 H18 0.9300 . ?
C18 C19 1.373(3) . ?
C19 H19 0.9300 . ?
C19 C20 1.372(3) . ?
C20 H20 0.9300 . ?
C11 H11 0.9300 . ?

loop_
_geom_torsion_atom_site_label_1
_geom_torsion_atom_site_label_2
_geom_torsion_atom_site_label_3
_geom_torsion_atom_site_label_4
_geom_torsion
_geom_torsion_site_symmetry_1
_geom_torsion_site_symmetry_2
_geom_torsion_site_symmetry_3
_geom_torsion_site_symmetry_4
_geom_torsion_publ_flag
Co1 N1 C5 C6 -2.94(19) . . . . ?
Co1 N1 C5 C4 175.91(13) . . . . ?
Co1 N2 C6 C7 -175.98(14) . . . . ?
Co1 N2 C6 C5 3.23(19) . . . . ?
Co1 N2 C10 C9 175.00(16) . . . . ?
Co1 N3 C15 C14 -177.69(15) . . . . ?
Co1 N3 C15 C16 -2.3(2) . . . . ?
Co1 N3 C11 C12 174.55(16) . . . . ?
Co1 N4 C16 C15 7.9(2) . . . . ?
Co1 N4 C16 C17 -176.92(15) . . . . ?
Co1 N4 C20 C19 178.13(16) . . . . ?
C1 N1 C5 C6 -179.49(15) . . . . ?
C1 N1 C5 C4 -0.6(3) . . . . ?
C1 C2 C3 C4 -0.5(3) . . . . ?
N1 C1 C2 C3 -0.5(3) . . . . ?
N1 C5 C4 C3 -0.4(3) . . . . ?
C2 C1 N1 Co1 -175.27(14) . . . . ?
C2 C1 N1 C5 1.1(3) . . . . ?
C2 C3 C4 C5 1.0(3) . . . . ?
N2 C6 C5 N1 -0.3(2) . . . . ?
N2 C6 C5 C4 -179.09(16) . . . . ?
N3 C15 C16 N4 -3.6(2) . . . . ?
N3 C15 C16 C17 -178.68(18) . . . . ?
C8 C7 C6 N2 0.7(3) . . . . ?
C8 C7 C6 C5 -178.44(17) . . . . ?
C8 C9 C10 N2 0.2(3) . . . . ?
C7 C8 C9 C10 -0.8(3) . . . . ?
C7 C6 C5 N1 178.94(16) . . . . ?
C7 C6 C5 C4 0.1(3) . . . . ?
C6 N2 C10 C9 0.9(3) . . . . ?
C6 C5 C4 C3 178.40(17) . . . . ?
N4 C16 C17 C18 -1.6(3) . . . . ?
C9 C8 C7 C6 0.4(3) . . . . ?
C10 N2 C6 C7 -1.4(3) . . . . ?
C10 N2 C6 C5 177.84(16) . . . . ?
C12 C13 C14 C15 -1.2(3) . . . . ?
C13 C12 C11 N3 1.6(3) . . . . ?
C13 C14 C15 N3 3.6(3) . . . . ?
C13 C14 C15 C16 -171.52(19) . . . . ?
C14 C15 C16 N4 171.78(18) . . . . ?
C14 C15 C16 C17 -3.3(3) . . . . ?
C15 N3 C11 C12 0.6(3) . . . . ?
C15 C16 C17 C18 173.14(18) . . . . ?
C16 N4 C20 C19 -0.3(3) . . . . ?
C16 C17 C18 C19 0.3(3) . . . . ?
C17 C18 C19 C20 1.0(3) . . . . ?
C18 C19 C20 N4 -1.0(3) . . . . ?
C20 N4 C16 C15 -173.53(17) . . . . ?
C20 N4 C16 C17 1.6(3) . . . . ?
C11 N3 C15 C14 -3.2(3) . . . . ?
C11 N3 C15 C16 172.20(17) . . . . ?
C11 C12 C13 C14 -1.3(3) . . . . ?
